data_7151029
loop_
_publ_author_name
'El Kettani, Sakina Ech-Cherif'
'Lazraq, Mohamed'
'Ouhsaine, Fatima'
'Gornitzka, Heinz'
'Ranaivonjatovo, Henri'
'Escudi\'e, Jean'

_publ_section_title
;
 An unexpected epoxidation of benzil derivatives in their reaction with
 a germene
;
_journal_issue 21
_journal_name_full 'Organic &amp; Biomolecular Chemistry'
_journal_page_first 4064
_journal_page_last 4066
_journal_paper_doi 10.1039/b812694c
_journal_volume 6
_journal_year 2008
_chemical_formula_sum 'C45 H40 Ge O2'
_chemical_formula_weight 685.36
_chemical_name_systematic
;
?
;
_space_group_IT_number 2
_symmetry_cell_setting triclinic
_symmetry_space_group_name_Hall '-P 1'
_symmetry_space_group_name_H-M 'P -1'
_atom_sites_solution_hydrogens geom
_atom_sites_solution_primary direct
_atom_sites_solution_secondary difmap
_audit_creation_method SHELXL-97
_cell_angle_alpha 75.228(7)
_cell_angle_beta 74.785(8)
_cell_angle_gamma 73.428(7)
_cell_formula_units_Z 2
_cell_length_a 10.828(4)
_cell_length_b 11.700(4)
_cell_length_c 15.348(5)
_cell_measurement_reflns_used 1355
_cell_measurement_temperature 173(2)
_cell_measurement_theta_max 21.211
_cell_measurement_theta_min 2.344
_cell_volume 1763.9(11)
_computing_cell_refinement 'Bruker SMART'
_computing_data_collection 'Bruker SMART'
_computing_data_reduction 'Bruker SHELXTL'
_computing_molecular_graphics 'Bruker SHELXTL'
_computing_publication_material 'Bruker SHELXTL'
_computing_structure_refinement 'SHELXL-97 (Sheldrick, 1997)'
_computing_structure_solution 'SHELXS-97 (Sheldrick, 1990)'
_diffrn_ambient_temperature 173(2)
_diffrn_measured_fraction_theta_full 0.983
_diffrn_measured_fraction_theta_max 0.983
_diffrn_measurement_device_type 'Bruker CCD detector'
_diffrn_measurement_method 'phi and omega scans'
_diffrn_radiation_monochromator graphite
_diffrn_radiation_source 'fine-focus sealed tube'
_diffrn_radiation_type MoK\a
_diffrn_radiation_wavelength 0.71073
_diffrn_reflns_av_R_equivalents 0.0930
_diffrn_reflns_av_sigmaI/netI 0.1657
_diffrn_reflns_limit_h_max 11
_diffrn_reflns_limit_h_min -10
_diffrn_reflns_limit_k_max 12
_diffrn_reflns_limit_k_min -10
_diffrn_reflns_limit_l_max 16
_diffrn_reflns_limit_l_min -11
_diffrn_reflns_number 7319
_diffrn_reflns_theta_full 22.46
_diffrn_reflns_theta_max 22.46
_diffrn_reflns_theta_min 5.13
_exptl_absorpt_coefficient_mu 0.906
_exptl_absorpt_correction_type none
_exptl_crystal_colour colorless
_exptl_crystal_density_diffrn 1.290
_exptl_crystal_density_method 'not measured'
_exptl_crystal_description plate
_exptl_crystal_F_000 716
_exptl_crystal_size_max 0.4
_exptl_crystal_size_mid 0.3
_exptl_crystal_size_min 0.1
_refine_diff_density_max 0.418
_refine_diff_density_min -0.382
_refine_diff_density_rms 0.070
_refine_ls_extinction_method none
_refine_ls_goodness_of_fit_ref 0.903
_refine_ls_hydrogen_treatment constr
_refine_ls_matrix_type full
_refine_ls_number_parameters 439
_refine_ls_number_reflns 4524
_refine_ls_number_restraints 0
_refine_ls_restrained_S_all 0.903
_refine_ls_R_factor_all 0.1170
_refine_ls_R_factor_gt 0.0558
_refine_ls_shift/su_max 0.000
_refine_ls_shift/su_mean 0.000
_refine_ls_structure_factor_coef Fsqd
_refine_ls_weighting_details 'calc w=1/[\s^2^(Fo^2^)+(0.0258P)^2^+0.0000P] where P=(Fo^2^+2Fc^2^)/3'
_refine_ls_weighting_scheme calc
_refine_ls_wR_factor_gt 0.0930
_refine_ls_wR_factor_ref 0.1095
_reflns_number_gt 2680
_reflns_number_total 4524
_reflns_threshold_expression >2sigma(I)
_cod_data_source_file b812694c.txt
_cod_data_source_block 2a
_cod_depositor_comments
;
The following automatic conversions were performed:
'_symmetry_cell_setting' value 'Triclinic' changed to 'triclinic'
according to '/home/saulius/struct/CIF-dictionaries/cif_core.dic'
dictionary named 'cif_core.dic' version 2.4.1 from 2010-06-29.

Automatic conversion script
Id: cif_fix_enum 1527 2010-12-29 10:47:43Z saulius 
;
_cod_original_cell_volume 1763.8(10)
_cod_original_sg_symbol_H-M P-1
_cod_database_code 7151029

loop_
_symmetry_equiv_pos_as_xyz
'x, y, z'
'-x, -y, -z'

loop_
_atom_site_label
_atom_site_type_symbol
_atom_site_fract_x
_atom_site_fract_y
_atom_site_fract_z
_atom_site_U_iso_or_equiv
_atom_site_adp_type
_atom_site_occupancy
_atom_site_symmetry_multiplicity
_atom_site_calc_flag
_atom_site_refinement_flags
_atom_site_disorder_assembly
_atom_site_disorder_group
Ge1 Ge 0.33623(6) 0.38114(6) 0.27994(5) 0.0276(2) Uani 1 1 d . . .
O1 O 0.2458(3) 0.3000(3) 0.3834(3) 0.0271(9) Uani 1 1 d . . .
O2 O 0.4412(3) 0.1437(3) 0.3713(3) 0.0266(10) Uani 1 1 d . . .
C1 C 0.3768(5) 0.2368(4) 0.2177(4) 0.0209(14) Uani 1 1 d . . .
C2 C 0.3726(5) 0.1350(4) 0.3054(4) 0.0225(14) Uani 1 1 d . . .
C3 C 0.3004(5) 0.1761(5) 0.3909(4) 0.0265(15) Uani 1 1 d . . .
C4 C 0.5001(6) 0.2087(4) 0.1486(4) 0.0243(14) Uani 1 1 d . . .
C5 C 0.6296(6) 0.1914(4) 0.1556(4) 0.0314(15) Uani 1 1 d . . .
H5 H 0.6491 0.2031 0.2091 0.038 Uiso 1 1 calc R . .
C6 C 0.7294(6) 0.1570(5) 0.0839(5) 0.0453(18) Uani 1 1 d . . .
H6 H 0.8182 0.1452 0.0884 0.054 Uiso 1 1 calc R . .
C7 C 0.7031(8) 0.1393(5) 0.0055(6) 0.057(2) Uani 1 1 d . . .
H7 H 0.7734 0.1169 -0.0436 0.069 Uiso 1 1 calc R . .
C8 C 0.5745(8) 0.1543(5) -0.0014(5) 0.052(2) Uani 1 1 d . . .
H8 H 0.5565 0.1405 -0.0546 0.063 Uiso 1 1 calc R . .
C9 C 0.4723(7) 0.1895(5) 0.0692(5) 0.0378(17) Uani 1 1 d . . .
C10 C 0.3300(7) 0.2086(5) 0.0842(5) 0.0400(17) Uani 1 1 d . . .
C11 C 0.2520(9) 0.2001(6) 0.0278(5) 0.069(2) Uani 1 1 d . . .
H11 H 0.2905 0.1782 -0.0306 0.082 Uiso 1 1 calc R . .
C12 C 0.1175(10) 0.2245(8) 0.0593(7) 0.090(3) Uani 1 1 d . . .
H12 H 0.0630 0.2186 0.0219 0.108 Uiso 1 1 calc R . .
C13 C 0.0603(8) 0.2569(7) 0.1428(7) 0.071(2) Uani 1 1 d . . .
H13 H -0.0329 0.2749 0.1618 0.085 Uiso 1 1 calc R . .
C14 C 0.1373(6) 0.2638(5) 0.2008(5) 0.0429(18) Uani 1 1 d . . .
H14 H 0.0985 0.2844 0.2595 0.052 Uiso 1 1 calc R . .
C15 C 0.2728(6) 0.2392(5) 0.1689(4) 0.0321(16) Uani 1 1 d . . .
C16 C 0.3929(5) 0.0070(5) 0.2915(4) 0.0262(15) Uani 1 1 d . . .
C17 C 0.2918(6) -0.0312(5) 0.2762(4) 0.0379(17) Uani 1 1 d . . .
H17 H 0.2082 0.0232 0.2739 0.045 Uiso 1 1 calc R . .
C18 C 0.3136(7) -0.1498(6) 0.2642(5) 0.050(2) Uani 1 1 d . . .
H18 H 0.2453 -0.1761 0.2525 0.060 Uiso 1 1 calc R . .
C19 C 0.4333(8) -0.2284(6) 0.2693(5) 0.053(2) Uani 1 1 d . . .
H19 H 0.4465 -0.3098 0.2625 0.063 Uiso 1 1 calc R . .
C20 C 0.5345(7) -0.1923(5) 0.2840(5) 0.0502(19) Uani 1 1 d . . .
H20 H 0.6174 -0.2477 0.2871 0.060 Uiso 1 1 calc R . .
C21 C 0.5142(6) -0.0733(5) 0.2943(4) 0.0343(16) Uani 1 1 d . . .
H21 H 0.5843 -0.0469 0.3033 0.041 Uiso 1 1 calc R . .
C22 C 0.2314(6) 0.1025(5) 0.4720(4) 0.0256(14) Uani 1 1 d . . .
C23 C 0.2987(6) -0.0013(5) 0.5231(4) 0.0344(16) Uani 1 1 d . . .
H23 H 0.3921 -0.0247 0.5070 0.041 Uiso 1 1 calc R . .
C24 C 0.2326(7) -0.0704(5) 0.5962(5) 0.0424(18) Uani 1 1 d . . .
H24 H 0.2803 -0.1420 0.6294 0.051 Uiso 1 1 calc R . .
C25 C 0.0994(7) -0.0375(6) 0.6218(5) 0.0459(18) Uani 1 1 d . . .
H25 H 0.0539 -0.0844 0.6737 0.055 Uiso 1 1 calc R . .
C26 C 0.0312(6) 0.0647(6) 0.5715(5) 0.0431(17) Uani 1 1 d . . .
H26 H -0.0621 0.0865 0.5880 0.052 Uiso 1 1 calc R . .
C27 C 0.0955(6) 0.1360(5) 0.4976(4) 0.0350(16) Uani 1 1 d . . .
H27 H 0.0471 0.2074 0.4646 0.042 Uiso 1 1 calc R . .
C28 C 0.4918(5) 0.4123(4) 0.3037(4) 0.0263(15) Uani 1 1 d . . .
C29 C 0.5291(6) 0.3825(5) 0.3892(4) 0.0305(15) Uani 1 1 d . . .
C30 C 0.6456(6) 0.4069(5) 0.3928(5) 0.0386(17) Uani 1 1 d . . .
H30 H 0.6711 0.3858 0.4506 0.046 Uiso 1 1 calc R . .
C31 C 0.7259(6) 0.4596(5) 0.3181(5) 0.0368(17) Uani 1 1 d . . .
C32 C 0.6879(6) 0.4915(5) 0.2344(5) 0.0365(17) Uani 1 1 d . . .
H32 H 0.7424 0.5276 0.1815 0.044 Uiso 1 1 calc R . .
C33 C 0.5712(6) 0.4717(5) 0.2261(4) 0.0299(15) Uani 1 1 d . . .
C34 C 0.5326(5) 0.5156(5) 0.1331(4) 0.0382(17) Uani 1 1 d . . .
H34A H 0.5916 0.5654 0.0919 0.057 Uiso 1 1 calc R . .
H34B H 0.4418 0.5643 0.1404 0.057 Uiso 1 1 calc R . .
H34C H 0.5396 0.4454 0.1068 0.057 Uiso 1 1 calc R . .
C35 C 0.8507(6) 0.4836(6) 0.3284(5) 0.065(2) Uani 1 1 d . . .
H35A H 0.9087 0.4974 0.2678 0.098 Uiso 1 1 calc R . .
H35B H 0.8957 0.4133 0.3683 0.098 Uiso 1 1 calc R . .
H35C H 0.8288 0.5558 0.3558 0.098 Uiso 1 1 calc R . .
C36 C 0.4504(5) 0.3267(5) 0.4784(4) 0.0351(16) Uani 1 1 d . . .
H36A H 0.4850 0.2384 0.4905 0.053 Uiso 1 1 calc R . .
H36B H 0.3579 0.3451 0.4738 0.053 Uiso 1 1 calc R . .
H36C H 0.4571 0.3603 0.5288 0.053 Uiso 1 1 calc R . .
C37 C 0.2019(5) 0.5293(5) 0.2471(4) 0.0271(15) Uani 1 1 d . . .
C38 C 0.1330(5) 0.5946(5) 0.3183(4) 0.0268(15) Uani 1 1 d . . .
C39 C 0.0341(5) 0.7002(5) 0.2983(5) 0.0344(16) Uani 1 1 d . . .
H39 H -0.0140 0.7434 0.3461 0.041 Uiso 1 1 calc R . .
C40 C 0.0049(6) 0.7428(5) 0.2122(5) 0.0376(17) Uani 1 1 d . . .
C41 C 0.0769(6) 0.6800(5) 0.1440(5) 0.0428(17) Uani 1 1 d . . .
H41 H 0.0593 0.7100 0.0838 0.051 Uiso 1 1 calc R . .
C42 C 0.1756(5) 0.5735(5) 0.1590(5) 0.0339(16) Uani 1 1 d . . .
C43 C 0.1605(6) 0.5600(5) 0.4129(4) 0.0379(17) Uani 1 1 d . . .
H43A H 0.1115 0.6249 0.4470 0.057 Uiso 1 1 calc R . .
H43B H 0.2550 0.5478 0.4091 0.057 Uiso 1 1 calc R . .
H43C H 0.1332 0.4845 0.4447 0.057 Uiso 1 1 calc R . .
C44 C -0.1009(6) 0.8589(6) 0.1937(5) 0.063(2) Uani 1 1 d . . .
H44A H -0.1528 0.8486 0.1538 0.095 Uiso 1 1 calc R . .
H44B H -0.0591 0.9269 0.1632 0.095 Uiso 1 1 calc R . .
H44C H -0.1587 0.8758 0.2521 0.095 Uiso 1 1 calc R . .
C45 C 0.2475(6) 0.5195(5) 0.0754(4) 0.0485(19) Uani 1 1 d . . .
H45A H 0.3201 0.4511 0.0914 0.073 Uiso 1 1 calc R . .
H45B H 0.2826 0.5815 0.0267 0.073 Uiso 1 1 calc R . .
H45C H 0.1866 0.4907 0.0536 0.073 Uiso 1 1 calc R . .

loop_
_atom_site_aniso_label
_atom_site_aniso_U_11
_atom_site_aniso_U_22
_atom_site_aniso_U_33
_atom_site_aniso_U_23
_atom_site_aniso_U_13
_atom_site_aniso_U_12
Ge1 0.0351(4) 0.0161(3) 0.0308(4) -0.0052(3) -0.0049(3) -0.0057(3)
O1 0.034(2) 0.014(2) 0.033(3) -0.0061(18) -0.006(2) -0.0044(18)
O2 0.025(2) 0.024(2) 0.031(3) -0.0059(19) -0.004(2) -0.0088(18)
C1 0.032(4) 0.015(3) 0.015(3) -0.004(3) -0.007(3) -0.002(3)
C2 0.021(3) 0.018(3) 0.030(4) -0.009(3) -0.004(3) -0.005(3)
C3 0.024(4) 0.017(3) 0.037(4) -0.008(3) -0.008(3) 0.003(3)
C4 0.035(4) 0.011(3) 0.021(4) -0.001(3) -0.001(3) -0.003(3)
C5 0.036(4) 0.014(3) 0.040(4) -0.001(3) -0.001(4) -0.009(3)
C6 0.043(4) 0.036(4) 0.046(5) -0.007(4) 0.006(4) -0.006(3)
C7 0.063(6) 0.028(4) 0.057(6) -0.003(4) 0.016(5) -0.006(4)
C8 0.092(6) 0.022(4) 0.036(5) -0.011(3) -0.008(5) -0.003(4)
C9 0.052(5) 0.019(4) 0.035(5) -0.011(3) -0.001(4) -0.001(3)
C10 0.063(5) 0.025(4) 0.036(5) -0.010(3) -0.023(4) -0.001(3)
C11 0.098(7) 0.068(5) 0.051(6) -0.024(4) -0.034(6) -0.008(5)
C12 0.080(7) 0.116(8) 0.090(8) -0.030(7) -0.049(7) -0.010(6)
C13 0.059(6) 0.076(6) 0.088(7) -0.015(5) -0.034(6) -0.015(4)
C14 0.048(5) 0.033(4) 0.052(5) -0.009(4) -0.022(4) -0.006(3)
C15 0.038(4) 0.016(3) 0.045(5) -0.009(3) -0.012(4) -0.004(3)
C16 0.022(3) 0.024(3) 0.029(4) -0.008(3) 0.003(3) -0.006(3)
C17 0.031(4) 0.030(4) 0.055(5) -0.016(3) -0.003(4) -0.011(3)
C18 0.050(5) 0.041(4) 0.072(6) -0.029(4) -0.002(4) -0.025(4)
C19 0.075(6) 0.025(4) 0.058(5) -0.015(4) 0.004(5) -0.024(4)
C20 0.056(5) 0.017(4) 0.064(5) -0.011(4) -0.004(4) 0.009(3)
C21 0.034(4) 0.021(4) 0.051(5) -0.010(3) -0.012(3) -0.006(3)
C22 0.033(4) 0.023(3) 0.025(4) -0.006(3) -0.007(3) -0.012(3)
C23 0.031(4) 0.032(4) 0.038(4) -0.004(3) -0.003(3) -0.009(3)
C24 0.057(5) 0.028(4) 0.039(5) 0.005(4) -0.007(4) -0.017(4)
C25 0.063(5) 0.033(4) 0.038(5) -0.001(4) 0.004(4) -0.023(4)
C26 0.039(4) 0.037(4) 0.051(5) -0.014(4) 0.003(4) -0.012(4)
C27 0.036(4) 0.022(4) 0.044(5) -0.010(3) 0.002(4) -0.008(3)
C28 0.029(4) 0.013(3) 0.033(4) -0.008(3) -0.001(3) 0.001(3)
C29 0.039(4) 0.014(3) 0.039(5) -0.010(3) -0.007(4) -0.004(3)
C30 0.041(4) 0.026(4) 0.055(5) -0.015(4) -0.015(4) -0.006(3)
C31 0.033(4) 0.025(4) 0.053(5) -0.014(4) -0.002(4) -0.008(3)
C32 0.031(4) 0.019(3) 0.055(5) -0.011(3) 0.007(4) -0.011(3)
C33 0.036(4) 0.010(3) 0.041(5) -0.006(3) -0.006(4) -0.002(3)
C34 0.046(4) 0.023(3) 0.039(4) -0.007(3) 0.012(4) -0.016(3)
C35 0.041(4) 0.072(5) 0.096(7) -0.032(5) -0.007(4) -0.025(4)
C36 0.046(4) 0.033(4) 0.033(4) -0.008(3) -0.015(4) -0.013(3)
C37 0.032(4) 0.018(3) 0.040(4) -0.007(3) -0.017(3) -0.010(3)
C38 0.027(4) 0.019(3) 0.037(4) -0.012(3) 0.002(3) -0.011(3)
C39 0.032(4) 0.023(4) 0.051(5) -0.019(4) -0.008(4) -0.002(3)
C40 0.033(4) 0.020(4) 0.057(5) -0.005(4) -0.011(4) -0.002(3)
C41 0.041(4) 0.035(4) 0.048(5) -0.001(4) -0.012(4) -0.006(3)
C42 0.025(4) 0.031(4) 0.045(5) -0.005(3) -0.007(4) -0.007(3)
C43 0.055(4) 0.020(4) 0.040(5) -0.011(3) -0.011(4) -0.004(3)
C44 0.047(4) 0.050(5) 0.085(6) -0.016(4) -0.022(4) 0.012(4)
C45 0.069(5) 0.030(4) 0.037(5) -0.004(3) -0.014(4) 0.004(3)

loop_
_atom_type_symbol
_atom_type_description
_atom_type_scat_dispersion_real
_atom_type_scat_dispersion_imag
_atom_type_scat_source
C C 0.0033 0.0016 'International Tables Vol C Tables 4.2.6.8 and 6.1.1.4'
H H 0.0000 0.0000 'International Tables Vol C Tables 4.2.6.8 and 6.1.1.4'
O O 0.0106 0.0060 'International Tables Vol C Tables 4.2.6.8 and 6.1.1.4'
Ge Ge 0.1547 1.8001 'International Tables Vol C Tables 4.2.6.8 and 6.1.1.4'

loop_
_geom_angle_atom_site_label_1
_geom_angle_atom_site_label_2
_geom_angle_atom_site_label_3
_geom_angle
_geom_angle_site_symmetry_1
_geom_angle_site_symmetry_3
_geom_angle_publ_flag
O1 Ge1 C28 111.4(2) . . ?
O1 Ge1 C37 102.3(2) . . ?
C28 Ge1 C37 114.0(2) . . ?
O1 Ge1 C1 90.22(18) . . ?
C28 Ge1 C1 113.9(2) . . ?
C37 Ge1 C1 121.1(2) . . ?
C3 O1 Ge1 109.1(3) . . ?
C3 O2 C2 61.1(3) . . ?
C4 C1 C15 102.9(5) . . ?
C4 C1 C2 111.7(4) . . ?
C15 C1 C2 109.1(4) . . ?
C4 C1 Ge1 120.9(4) . . ?
C15 C1 Ge1 113.8(3) . . ?
C2 C1 Ge1 98.3(3) . . ?
O2 C2 C3 59.1(3) . . ?
O2 C2 C16 114.1(4) . . ?
C3 C2 C16 123.4(5) . . ?
O2 C2 C1 114.6(4) . . ?
C3 C2 C1 115.1(4) . . ?
C16 C2 C1 116.9(5) . . ?
O1 C3 O2 114.4(4) . . ?
O1 C3 C2 116.2(5) . . ?
O2 C3 C2 59.8(3) . . ?
O1 C3 C22 112.9(5) . . ?
O2 C3 C22 117.6(5) . . ?
C2 C3 C22 125.2(5) . . ?
C5 C4 C9 120.0(6) . . ?
C5 C4 C1 129.5(5) . . ?
C9 C4 C1 110.3(5) . . ?
C6 C5 C4 119.0(6) . . ?
C5 C6 C7 121.4(6) . . ?
C8 C7 C6 119.9(7) . . ?
C9 C8 C7 119.9(7) . . ?
C8 C9 C4 119.7(6) . . ?
C8 C9 C10 133.2(7) . . ?
C4 C9 C10 107.1(6) . . ?
C15 C10 C11 120.2(7) . . ?
C15 C10 C9 109.6(6) . . ?
C11 C10 C9 130.2(7) . . ?
C12 C11 C10 118.1(7) . . ?
C13 C12 C11 121.8(8) . . ?
C12 C13 C14 120.8(7) . . ?
C15 C14 C13 117.3(7) . . ?
C10 C15 C14 121.9(6) . . ?
C10 C15 C1 110.0(5) . . ?
C14 C15 C1 128.0(6) . . ?
C21 C16 C17 119.5(5) . . ?
C21 C16 C2 119.5(5) . . ?
C17 C16 C2 121.0(5) . . ?
C16 C17 C18 119.6(6) . . ?
C19 C18 C17 120.0(6) . . ?
C18 C19 C20 121.3(6) . . ?
C19 C20 C21 119.0(6) . . ?
C16 C21 C20 120.6(5) . . ?
C27 C22 C23 118.6(5) . . ?
C27 C22 C3 119.6(5) . . ?
C23 C22 C3 121.9(5) . . ?
C24 C23 C22 120.9(6) . . ?
C25 C24 C23 120.7(6) . . ?
C24 C25 C26 119.0(6) . . ?
C25 C26 C27 121.5(6) . . ?
C26 C27 C22 119.3(6) . . ?
C29 C28 C33 118.6(5) . . ?
C29 C28 Ge1 125.9(4) . . ?
C33 C28 Ge1 115.5(4) . . ?
C30 C29 C28 118.2(6) . . ?
C30 C29 C36 117.3(6) . . ?
C28 C29 C36 124.5(5) . . ?
C31 C30 C29 124.0(6) . . ?
C30 C31 C32 117.9(6) . . ?
C30 C31 C35 120.4(6) . . ?
C32 C31 C35 121.6(6) . . ?
C31 C32 C33 121.2(6) . . ?
C32 C33 C28 120.0(6) . . ?
C32 C33 C34 118.0(6) . . ?
C28 C33 C34 122.0(5) . . ?
C42 C37 C38 119.7(5) . . ?
C42 C37 Ge1 123.8(4) . . ?
C38 C37 Ge1 116.4(4) . . ?
C39 C38 C37 118.4(6) . . ?
C39 C38 C43 117.7(5) . . ?
C37 C38 C43 123.9(5) . . ?
C40 C39 C38 122.3(6) . . ?
C41 C40 C39 117.8(5) . . ?
C41 C40 C44 121.9(6) . . ?
C39 C40 C44 120.3(6) . . ?
C40 C41 C42 123.1(6) . . ?
C37 C42 C41 118.7(6) . . ?
C37 C42 C45 125.7(5) . . ?
C41 C42 C45 115.6(6) . . ?

loop_
_geom_bond_atom_site_label_1
_geom_bond_atom_site_label_2
_geom_bond_distance
_geom_bond_site_symmetry_2
_geom_bond_publ_flag
Ge1 O1 1.824(4) . ?
Ge1 C28 1.961(5) . ?
Ge1 C37 1.968(5) . ?
Ge1 C1 2.034(5) . ?
O1 C3 1.388(6) . ?
O2 C3 1.431(6) . ?
O2 C2 1.441(6) . ?
C1 C4 1.483(7) . ?
C1 C15 1.499(7) . ?
C1 C2 1.553(7) . ?
C2 C3 1.461(7) . ?
C2 C16 1.512(7) . ?
C3 C22 1.477(7) . ?
C4 C5 1.387(7) . ?
C4 C9 1.412(8) . ?
C5 C6 1.376(8) . ?
C6 C7 1.383(9) . ?
C7 C8 1.381(8) . ?
C8 C9 1.381(8) . ?
C9 C10 1.456(8) . ?
C10 C15 1.374(8) . ?
C10 C11 1.396(8) . ?
C11 C12 1.379(10) . ?
C12 C13 1.367(10) . ?
C13 C14 1.398(8) . ?
C14 C15 1.389(7) . ?
C16 C21 1.384(7) . ?
C16 C17 1.385(7) . ?
C17 C18 1.391(8) . ?
C18 C19 1.367(8) . ?
C19 C20 1.369(8) . ?
C20 C21 1.389(7) . ?
C22 C27 1.385(7) . ?
C22 C23 1.390(7) . ?
C23 C24 1.367(8) . ?
C24 C25 1.359(8) . ?
C25 C26 1.377(8) . ?
C26 C27 1.379(8) . ?
C28 C29 1.404(7) . ?
C28 C33 1.421(7) . ?
C29 C30 1.388(7) . ?
C29 C36 1.508(8) . ?
C30 C31 1.368(8) . ?
C31 C32 1.380(8) . ?
C31 C35 1.511(7) . ?
C32 C33 1.391(7) . ?
C33 C34 1.514(8) . ?
C37 C42 1.392(8) . ?
C37 C38 1.416(7) . ?
C38 C39 1.411(7) . ?
C38 C43 1.490(7) . ?
C39 C40 1.375(8) . ?
C40 C41 1.371(8) . ?
C40 C44 1.524(7) . ?
C41 C42 1.404(7) . ?
C42 C45 1.503(8) . ?
